data_7044352
loop_
_publ_author_name
'Perlepes, Spyros P.'
'Polyzou, Christina D.'
'Koumousi, Evangelia S.'
'Lada, Zoi G.'
'Raptopoulou, Catherine P.'
'Psycharis, Vassilis'
'Rouzieres, Mathieu'
'Tsipis, Athanassios C.'
'Mathoniere, Corine'
'Clerac, Rodolphe'

_publ_section_title
;
 &#x201C;Switching on&#x201D; the single-molecule magnet properties within
 a series of dinuclear cobalt(III)-dysprosium(III) 2-pyridyloximate
 complexes
;
_journal_name_full 'Dalton Trans.'
_journal_paper_doi 10.1039/C7DT02717F
_journal_year 2017
_chemical_formula_sum 'C18 H15 Co Dy N9 O12'
_chemical_formula_weight 770.82
_space_group_crystal_system trigonal
_space_group_IT_number 148
_space_group_name_Hall '-R 3'
_space_group_name_H-M_alt 'R -3 :H'
_symmetry_space_group_name_Hall '-R 3'
_symmetry_space_group_name_H-M 'R -3 :H'
_atom_sites_solution_hydrogens geom
_audit_creation_method SHELXL-2014/6
_audit_update_record
;
2016-10-19 deposited with the CCDC.
2017-09-28 downloaded from the CCDC.
;
_cell_angle_alpha 90
_cell_angle_beta 90
_cell_angle_gamma 120
_cell_formula_units_Z 6
_cell_length_a 14.1257(3)
_cell_length_b 14.1257(3)
_cell_length_c 20.6905(4)
_cell_measurement_reflns_used 9611
_cell_measurement_temperature 160(2)
_cell_measurement_theta_max 71.23
_cell_measurement_theta_min 7.55
_cell_volume 3575.37(13)
_computing_cell_refinement 'CrystalClear, Rigaku MSC, 2005'
_computing_data_collection 'CrystalClear, Rigaku MSC, 2005'
_computing_data_reduction 'CrystalClear, Rigaku MSC, 2005'
_computing_molecular_graphics 'Diamond ver.3.1'
_computing_structure_refinement 'SHELXL-2014/6 (Sheldrick, 2014)'
_computing_structure_solution 'SHELXL-2014/6 (Sheldrick, 2014)'
_diffrn_ambient_temperature 160(2)
_diffrn_measured_fraction_theta_full 0.941
_diffrn_measured_fraction_theta_max 0.988
_diffrn_measurement_device_type 'Rigaku R-AXIS SPIDER IPDS'
_diffrn_measurement_method '\q scans'
_diffrn_radiation_type CuK\a
_diffrn_radiation_wavelength 1.54178
_diffrn_reflns_av_R_equivalents 0.0754
_diffrn_reflns_av_unetI/netI 0.0479
_diffrn_reflns_Laue_measured_fraction_full 0.941
_diffrn_reflns_Laue_measured_fraction_max 0.988
_diffrn_reflns_limit_h_max 16
_diffrn_reflns_limit_h_min -14
_diffrn_reflns_limit_k_max 16
_diffrn_reflns_limit_k_min -16
_diffrn_reflns_limit_l_max 21
_diffrn_reflns_limit_l_min -24
_diffrn_reflns_number 10087
_diffrn_reflns_point_group_measured_fraction_full 0.941
_diffrn_reflns_point_group_measured_fraction_max 0.988
_diffrn_reflns_theta_full 67.679
_diffrn_reflns_theta_max 64.995
_diffrn_reflns_theta_min 7.552
_exptl_absorpt_coefficient_mu 22.812
_exptl_absorpt_correction_T_max 1.000
_exptl_absorpt_correction_T_min 0.289
_exptl_absorpt_correction_type numerical
_exptl_absorpt_process_details 'CrystalClear, Rigaku MSC, 2005'
_exptl_crystal_colour red
_exptl_crystal_density_diffrn 2.148
_exptl_crystal_description parallelepiped
_exptl_crystal_F_000 2250
_exptl_crystal_size_max 0.4
_exptl_crystal_size_mid 0.3
_exptl_crystal_size_min 0.2
_refine_diff_density_max 1.410
_refine_diff_density_min -1.441
_refine_diff_density_rms 0.128
_refine_ls_extinction_method none
_refine_ls_goodness_of_fit_ref 1.050
_refine_ls_hydrogen_treatment constr
_refine_ls_matrix_type full
_refine_ls_number_parameters 124
_refine_ls_number_reflns 1348
_refine_ls_number_restraints 0
_refine_ls_restrained_S_all 1.050
_refine_ls_R_factor_all 0.0369
_refine_ls_R_factor_gt 0.0348
_refine_ls_shift/su_max 0.004
_refine_ls_shift/su_mean 0.001
_refine_ls_structure_factor_coef Fsqd
_refine_ls_weighting_details 'w=1/[\s^2^(Fo^2^)+(0.0465P)^2^+15.5519P] where P=(Fo^2^+2Fc^2^)/3'
_refine_ls_weighting_scheme calc
_refine_ls_wR_factor_gt 0.0856
_refine_ls_wR_factor_ref 0.0880
_reflns_Friedel_coverage 0.000
_reflns_number_gt 1283
_reflns_number_total 1348
_reflns_threshold_expression 'I > 2\s(I)'
_cod_data_source_file c7dt02717f2.cif
_cod_data_source_block shelxl_CCDC2
_cod_original_cell_volume 3575.37(17)
_cod_database_code 7044352
_shelx_space_group_comment
;
The symmetry employed for this shelxl refinement is uniquely defined
by the following loop, which should always be used as a source of
symmetry information in preference to the above space-group names.
They are only intended as comments.
;
_shelxl_version_number 2014/6

loop_
_space_group_symop_operation_xyz
'x, y, z'
'-y, x-y, z'
'-x+y, -x, z'
'x+2/3, y+1/3, z+1/3'
'-y+2/3, x-y+1/3, z+1/3'
'-x+y+2/3, -x+1/3, z+1/3'
'x+1/3, y+2/3, z+2/3'
'-y+1/3, x-y+2/3, z+2/3'
'-x+y+1/3, -x+2/3, z+2/3'
'-x, -y, -z'
'y, -x+y, -z'
'x-y, x, -z'
'-x+2/3, -y+1/3, -z+1/3'
'y+2/3, -x+y+1/3, -z+1/3'
'x-y+2/3, x+1/3, -z+1/3'
'-x+1/3, -y+2/3, -z+2/3'
'y+1/3, -x+y+2/3, -z+2/3'
'x-y+1/3, x+2/3, -z+2/3'

loop_
_atom_site_label
_atom_site_type_symbol
_atom_site_fract_x
_atom_site_fract_y
_atom_site_fract_z
_atom_site_U_iso_or_equiv
_atom_site_adp_type
_atom_site_occupancy
_atom_site_site_symmetry_order
_atom_site_calc_flag
_atom_site_refinement_flags_posn
_atom_site_refinement_flags_adp
_atom_site_refinement_flags_occupancy
Co Co 0.0000 0.0000 0.31023(5) 0.0072(3) Uani 1 3 d S T P
Dy Dy 0.0000 0.0000 0.12377(2) 0.00979(17) Uani 1 3 d S T P
N1 N 0.0551(3) -0.0785(3) 0.36180(17) 0.0096(8) Uani 1 1 d . . .
N2 N -0.0559(3) -0.1276(3) 0.25818(17) 0.0100(8) Uani 1 1 d . . .
O1 O -0.0992(2) -0.1349(2) 0.20103(14) 0.0106(7) Uani 1 1 d . . .
C1 C 0.1197(4) -0.0453(4) 0.4144(2) 0.0129(10) Uani 1 1 d . . .
H1 H 0.1509 0.0286 0.4280 0.017 Uiso 1 1 calc R U .
C2 C 0.1422(4) -0.1155(4) 0.4494(2) 0.0162(10) Uani 1 1 d . . .
H2 H 0.1884 -0.0900 0.4863 0.021 Uiso 1 1 calc R U .
C3 C 0.0964(4) -0.2232(4) 0.4299(2) 0.0180(11) Uani 1 1 d . . .
H3 H 0.1089 -0.2732 0.4539 0.023 Uiso 1 1 calc R U .
C4 C 0.0324(4) -0.2572(4) 0.3752(2) 0.0153(10) Uani 1 1 d . . .
H4 H 0.0019 -0.3305 0.3606 0.020 Uiso 1 1 calc R U .
C5 C 0.0127(3) -0.1839(3) 0.3417(2) 0.0101(9) Uani 1 1 d . . .
C6 C -0.0486(4) -0.2085(4) 0.2821(2) 0.0139(10) Uani 1 1 d . . .
H6 H -0.0810 -0.2783 0.2621 0.018 Uiso 1 1 calc R U .
N11 N -0.2155(3) -0.1393(3) 0.07318(18) 0.0163(9) Uani 1 1 d . . .
O11 O -0.1961(3) -0.0594(3) 0.10913(15) 0.0175(7) Uani 1 1 d . . .
O12 O -0.1344(3) -0.1483(3) 0.05605(16) 0.0214(8) Uani 1 1 d . . .
O13 O -0.3092(3) -0.2066(3) 0.0574(2) 0.0318(9) Uani 1 1 d . . .

loop_
_atom_site_aniso_label
_atom_site_aniso_U_11
_atom_site_aniso_U_22
_atom_site_aniso_U_33
_atom_site_aniso_U_23
_atom_site_aniso_U_13
_atom_site_aniso_U_12
Co 0.0073(4) 0.0073(4) 0.0071(6) 0.000 0.000 0.0036(2)
Dy 0.0104(2) 0.0104(2) 0.0085(3) 0.000 0.000 0.00522(11)
N1 0.011(2) 0.010(2) 0.0075(18) 0.0002(14) 0.0008(14) 0.0051(17)
N2 0.0078(19) 0.012(2) 0.0083(18) 0.0007(14) 0.0002(14) 0.0038(16)
O1 0.0110(16) 0.0123(17) 0.0063(15) 0.0008(12) 0.0003(12) 0.0042(14)
C1 0.011(2) 0.015(2) 0.013(2) 0.0005(18) 0.0003(17) 0.007(2)
C2 0.017(3) 0.025(3) 0.012(2) 0.0001(19) -0.0015(19) 0.014(2)
C3 0.024(3) 0.023(3) 0.016(2) 0.008(2) 0.002(2) 0.018(2)
C4 0.020(3) 0.013(2) 0.017(2) 0.0017(19) 0.0022(19) 0.011(2)
C5 0.006(2) 0.006(2) 0.017(2) 0.0015(17) 0.0024(17) 0.0027(19)
C6 0.013(2) 0.012(2) 0.015(2) -0.0022(18) 0.0002(18) 0.004(2)
N11 0.016(2) 0.016(2) 0.015(2) 0.0003(16) -0.0033(16) 0.0065(19)
O11 0.0167(19) 0.0174(18) 0.0169(17) -0.0041(14) -0.0032(14) 0.0074(16)
O12 0.0193(19) 0.029(2) 0.0219(18) -0.0092(15) -0.0045(14) 0.0163(17)
O13 0.017(2) 0.025(2) 0.045(2) -0.0128(18) -0.0092(17) 0.0042(18)

loop_
_atom_type_symbol
_atom_type_description
_atom_type_scat_dispersion_real
_atom_type_scat_dispersion_imag
_atom_type_scat_source
C C 0.0181 0.0091 'International Tables Vol C Tables 4.2.6.8 and 6.1.1.4'
H H 0.0000 0.0000 'International Tables Vol C Tables 4.2.6.8 and 6.1.1.4'
N N 0.0311 0.0180 'International Tables Vol C Tables 4.2.6.8 and 6.1.1.4'
O O 0.0492 0.0322 'International Tables Vol C Tables 4.2.6.8 and 6.1.1.4'
Co Co -2.3653 3.6143 'International Tables Vol C Tables 4.2.6.8 and 6.1.1.4'
Dy Dy -9.8046 9.8477 'International Tables Vol C Tables 4.2.6.8 and 6.1.1.4'

loop_
_geom_angle_atom_site_label_1
_geom_angle_atom_site_label_2
_geom_angle_atom_site_label_3
_geom_angle
_geom_angle_site_symmetry_1
_geom_angle_site_symmetry_3
N2 Co N2 91.02(15) . 3
N2 Co N2 91.03(15) . 2
N2 Co N2 91.03(15) 3 2
N2 Co N1 171.66(15) . 2
N2 Co N1 94.08(15) 3 2
N2 Co N1 82.29(15) 2 2
N2 Co N1 94.08(15) . 3
N2 Co N1 82.29(15) 3 3
N2 Co N1 171.66(15) 2 3
N1 Co N1 93.15(14) 2 3
N2 Co N1 82.30(15) . .
N2 Co N1 171.66(15) 3 .
N2 Co N1 94.08(15) 2 .
N1 Co N1 93.15(14) 2 .
N1 Co N1 93.15(14) 3 .
O1 Dy O1 78.48(11) . 2
O1 Dy O1 78.49(11) . 3
O1 Dy O1 78.48(11) 2 3
O1 Dy O12 140.84(11) . 3
O1 Dy O12 126.67(11) 2 3
O1 Dy O12 78.56(11) 3 3
O1 Dy O12 126.67(11) . 2
O1 Dy O12 78.56(11) 2 2
O1 Dy O12 140.84(11) 3 2
O12 Dy O12 90.42(12) 3 2
O1 Dy O12 78.56(11) . .
O1 Dy O12 140.84(11) 2 .
O1 Dy O12 126.67(11) 3 .
O12 Dy O12 90.42(12) 3 .
O12 Dy O12 90.42(12) 2 .
O1 Dy O11 72.23(10) . .
O1 Dy O11 143.88(10) 2 .
O1 Dy O11 75.39(10) 3 .
O12 Dy O11 71.51(11) 3 .
O12 Dy O11 136.44(11) 2 .
O12 Dy O11 51.86(11) . .
O1 Dy O11 143.88(10) . 3
O1 Dy O11 75.39(10) 2 3
O1 Dy O11 72.23(10) 3 3
O12 Dy O11 51.86(11) 3 3
O12 Dy O11 71.51(11) 2 3
O12 Dy O11 136.44(11) . 3
O11 Dy O11 118.53(3) . 3
O1 Dy O11 75.39(10) . 2
O1 Dy O11 72.23(10) 2 2
O1 Dy O11 143.88(10) 3 2
O12 Dy O11 136.44(11) 3 2
O12 Dy O11 51.86(11) 2 2
O12 Dy O11 71.51(11) . 2
O11 Dy O11 118.53(3) . 2
O11 Dy O11 118.53(3) 3 2
O1 Dy N11 150.03(11) . 3
O1 Dy N11 100.82(11) 2 3
O1 Dy N11 72.12(10) 3 3
O12 Dy N11 25.97(11) 3 3
O12 Dy N11 81.61(11) 2 3
O12 Dy N11 114.72(11) . 3
O11 Dy N11 94.44(11) . 3
O11 Dy N11 25.99(10) 3 3
O11 Dy N11 133.46(10) 2 3
O1 Dy N11 100.82(11) . 2
O1 Dy N11 72.12(10) 2 2
O1 Dy N11 150.03(11) 3 2
O12 Dy N11 114.72(11) 3 2
O12 Dy N11 25.97(11) 2 2
O12 Dy N11 81.60(11) . 2
O11 Dy N11 133.46(10) . 2
O11 Dy N11 94.44(11) 3 2
O11 Dy N11 25.99(10) 2 2
N11 Dy N11 107.50(8) 3 2
O1 Dy N11 72.12(10) . .
O1 Dy N11 150.03(11) 2 .
O1 Dy N11 100.82(11) 3 .
O12 Dy N11 81.61(11) 3 .
O12 Dy N11 114.72(11) 2 .
O12 Dy N11 25.97(11) . .
O11 Dy N11 25.99(10) . .
O11 Dy N11 133.46(10) 3 .
O11 Dy N11 94.44(11) 2 .
N11 Dy N11 107.50(8) 3 .
N11 Dy N11 107.50(8) 2 .
C1 N1 C5 118.6(4) . .
C1 N1 Co 129.5(3) . .
C5 N1 Co 111.7(3) . .
C6 N2 O1 121.0(4) . .
C6 N2 Co 116.2(3) . .
O1 N2 Co 122.8(3) . .
N2 O1 Dy 119.1(2) . .
N1 C1 C2 122.1(4) . .
N1 C1 H1 119.0 . .
C2 C1 H1 119.0 . .
C3 C2 C1 119.1(4) . .
C3 C2 H2 120.5 . .
C1 C2 H2 120.5 . .
C4 C3 C2 119.3(4) . .
C4 C3 H3 120.4 . .
C2 C3 H3 120.4 . .
C3 C4 C5 119.5(4) . .
C3 C4 H4 120.3 . .
C5 C4 H4 120.3 . .
N1 C5 C4 121.4(4) . .
N1 C5 C6 114.0(4) . .
C4 C5 C6 124.5(4) . .
N2 C6 C5 114.6(4) . .
N2 C6 H6 122.7 . .
C5 C6 H6 122.7 . .
O13 N11 O11 121.2(4) . .
O13 N11 O12 121.9(4) . .
O11 N11 O12 116.9(4) . .
O13 N11 Dy 172.7(3) . .
O11 N11 Dy 59.4(2) . .
O12 N11 Dy 57.8(2) . .
N11 O11 Dy 94.6(3) . .
N11 O12 Dy 96.2(2) . .

loop_
_geom_bond_atom_site_label_1
_geom_bond_atom_site_label_2
_geom_bond_distance
_geom_bond_site_symmetry_2
Co N2 1.900(4) .
Co N2 1.900(4) 3
Co N2 1.900(4) 2
Co N1 1.959(4) 2
Co N1 1.959(4) 3
Co N1 1.959(4) .
Dy O1 2.341(3) .
Dy O1 2.341(3) 2
Dy O1 2.341(3) 3
Dy O12 2.445(3) 3
Dy O12 2.445(3) 2
Dy O12 2.445(3) .
Dy O11 2.479(3) .
Dy O11 2.479(3) 3
Dy O11 2.479(3) 2
Dy N11 2.871(4) 3
Dy N11 2.871(4) 2
Dy N11 2.871(4) .
N1 C1 1.346(5) .
N1 C5 1.361(5) .
N2 C6 1.296(6) .
N2 O1 1.312(4) .
C1 C2 1.386(6) .
C1 H1 0.9500 .
C2 C3 1.383(6) .
C2 H2 0.9500 .
C3 C4 1.375(6) .
C3 H3 0.9500 .
C4 C5 1.386(6) .
C4 H4 0.9500 .
C5 C6 1.446(6) .
C6 H6 0.9500 .
N11 O13 1.227(5) .
N11 O11 1.262(5) .
N11 O12 1.265(5) .
